data_7250087
loop_
_publ_author_name
'Nakada, Kazushi'
'Richards, Gary J.'
'Hori, Akiko'

_publ_section_title
;
 Yellow and red polymorphic co-crystals of phenyl-substituted pyrazinacene
 and naphthalene via \p-hole&#x22EF;\p interactions
;
_journal_issue 14
_journal_name_full CrystEngComm
_journal_page_first 2064
_journal_page_last 2069
_journal_paper_doi 10.1039/D5CE00114E
_journal_volume 27
_journal_year 2025
_chemical_formula_moiety 'C20 H10 N6, C10 H8'
_chemical_formula_sum 'C30 H18 N6'
_chemical_formula_weight 462.50
_space_group_crystal_system monoclinic
_space_group_IT_number 14
_space_group_name_Hall '-P 2ybc'
_space_group_name_H-M_alt 'P 1 21/c 1'
_atom_sites_solution_hydrogens geom
_audit_creation_method SHELXL-2019/1
_audit_update_record
;
2025-01-25 deposited with the CCDC.	2025-03-04 downloaded from the CCDC.
;
_cell_angle_alpha 90
_cell_angle_beta 102.624(4)
_cell_angle_gamma 90
_cell_formula_units_Z 4
_cell_length_a 14.0115(15)
_cell_length_b 7.1139(7)
_cell_length_c 24.401(3)
_cell_measurement_reflns_used 6189
_cell_measurement_temperature 160
_cell_measurement_theta_max 26.0379
_cell_measurement_theta_min 2.5019
_cell_volume 2373.4(5)
_computing_cell_refinement 'SAINT V8.40B (Bruker AXS LLC, 2019)'
_computing_data_collection 'Bruker Instrument Service vV6.2.6'
_computing_data_reduction 'SAINT V8.40B (Bruker AXS LLC, 2019)'
_computing_molecular_graphics 'shelXle (C.B. Huebshle, rev 924)'
_computing_structure_refinement 'SHELXL-2019/1 (Sheldrick, 2019)'
_computing_structure_solution 'XT, VERSION 2018/2'
_diffrn_ambient_temperature 160
_diffrn_detector_area_resol_mean 7.3910
_diffrn_measured_fraction_theta_full 0.998
_diffrn_measured_fraction_theta_max 0.998
_diffrn_measurement_device_type 'Bruker D8 Goniometer'
_diffrn_measurement_method '\f and \w scans'
_diffrn_radiation_type MoK\a
_diffrn_radiation_wavelength 0.71073
_diffrn_reflns_av_R_equivalents 0.0633
_diffrn_reflns_av_unetI/netI 0.0441
_diffrn_reflns_Laue_measured_fraction_full 0.998
_diffrn_reflns_Laue_measured_fraction_max 0.998
_diffrn_reflns_limit_h_max 16
_diffrn_reflns_limit_h_min -16
_diffrn_reflns_limit_k_max 8
_diffrn_reflns_limit_k_min -8
_diffrn_reflns_limit_l_max 29
_diffrn_reflns_limit_l_min -28
_diffrn_reflns_number 25961
_diffrn_reflns_point_group_measured_fraction_full 0.998
_diffrn_reflns_point_group_measured_fraction_max 0.998
_diffrn_reflns_theta_full 25.027
_diffrn_reflns_theta_max 25.027
_diffrn_reflns_theta_min 2.980
_exptl_absorpt_coefficient_mu 0.080
_exptl_absorpt_correction_T_max 0.99
_exptl_absorpt_correction_T_min 0.91
_exptl_absorpt_correction_type multi-scan
_exptl_absorpt_process_details
;
SADABS-2016/2 - Bruker AXS area detector scaling and absorption correction
;
_exptl_crystal_colour yellow
_exptl_crystal_density_diffrn 1.294
_exptl_crystal_density_meas ?
_exptl_crystal_density_method 'not measured'
_exptl_crystal_description prismatic
_exptl_crystal_F_000 960
_exptl_crystal_size_max 0.329
_exptl_crystal_size_mid 0.253
_exptl_crystal_size_min 0.066
_refine_diff_density_max 0.242
_refine_diff_density_min -0.181
_refine_diff_density_rms 0.057
_refine_ls_extinction_coef 0.0095(14)
_refine_ls_extinction_expression Fc^*^=kFc[1+0.001xFc^2^\l^3^/sin(2\q)]^-1/4^
_refine_ls_extinction_method 'SHELXL-2019/1 (Sheldrick 2019)'
_refine_ls_goodness_of_fit_ref 1.041
_refine_ls_hydrogen_treatment constr
_refine_ls_matrix_type full
_refine_ls_number_parameters 326
_refine_ls_number_reflns 4199
_refine_ls_number_restraints 0
_refine_ls_restrained_S_all 1.041
_refine_ls_R_factor_all 0.0633
_refine_ls_R_factor_gt 0.0483
_refine_ls_shift/su_max 0.000
_refine_ls_shift/su_mean 0.000
_refine_ls_structure_factor_coef Fsqd
_refine_ls_weighting_details 'w=1/[\s^2^(Fo^2^)+(0.0523P)^2^+0.7012P] where P=(Fo^2^+2Fc^2^)/3'
_refine_ls_weighting_scheme calc
_refine_ls_wR_factor_gt 0.1170
_refine_ls_wR_factor_ref 0.1280
_reflns_Friedel_coverage 0.000
_reflns_number_gt 3290
_reflns_number_total 4199
_reflns_threshold_expression 'I > 2\s(I)'
_cod_data_source_file d5ce00114e2.cif
_cod_data_source_block kn241211d_1_a
_cod_depositor_comments
;
The following automatic conversions were performed:

data item '_exptl_absorpt_correction_type' value 'Multi-Scan' was
changed to 'multi-scan' in accordance with the
/home/data/users/saulius/crontab/automatic-downloads/rss-feeds/RSC/lib/dictionaries/cif_core.dic
dictionary named 'cif_core.dic' version 2.4.2 last updated on
2011-04-26.

data item '_exptl_crystal_density_meas' value 'not measured' was
changed to '?' -- the value is perceived as not measured.

Automatic conversion script
Id: cif_fix_values 8170 2020-07-09 18:12:32Z antanas 

 Adding full bibliography for 7250087--7250088.cif.
;
_cod_original_cell_volume 2373.4(4)
_cod_original_sg_symbol_H-M 'P 21/c'
_cod_database_code 7250087
_shelx_shelxl_version_number 2019/1
_shelx_space_group_comment
;
The symmetry employed for this shelxl refinement is uniquely defined
by the following loop, which should always be used as a source of
symmetry information in preference to the above space-group names.
They are only intended as comments.
;
_shelx_estimated_absorpt_t_min 0.974
_shelx_estimated_absorpt_t_max 0.995

loop_
_space_group_symop_operation_xyz
'x, y, z'
'-x, y+1/2, -z+1/2'
'-x, -y, -z'
'x, -y-1/2, z-1/2'

loop_
_atom_site_label
_atom_site_type_symbol
_atom_site_fract_x
_atom_site_fract_y
_atom_site_fract_z
_atom_site_U_iso_or_equiv
_atom_site_adp_type
_atom_site_occupancy
_atom_site_site_symmetry_order
_atom_site_calc_flag
_atom_site_refinement_flags_posn
_atom_site_refinement_flags_adp
_atom_site_refinement_flags_occupancy
_atom_site_disorder_assembly
_atom_site_disorder_group
C1 C 0.27408(11) 0.6200(2) 0.38231(7) 0.0343(4) Uani 1 1 d . . . . .
C2 C 0.27605(11) 0.5733(2) 0.32430(7) 0.0337(4) Uani 1 1 d . . . . .
C3 C 0.44095(11) 0.6280(2) 0.40337(7) 0.0336(4) Uani 1 1 d . . . . .
C4 C 0.44267(11) 0.5669(2) 0.34866(7) 0.0332(4) Uani 1 1 d . . . . .
C5 C 0.60608(12) 0.6414(2) 0.42473(7) 0.0401(4) Uani 1 1 d . . . . .
C6 C 0.60773(12) 0.5768(2) 0.36983(7) 0.0390(4) Uani 1 1 d . . . . .
C7 C 0.69706(13) 0.6857(3) 0.46364(8) 0.0488(5) Uani 1 1 d . . . . .
C8 C 0.70020(13) 0.5516(3) 0.35342(8) 0.0480(5) Uani 1 1 d . . . . .
C9 C 0.18200(11) 0.6380(2) 0.40282(7) 0.0385(4) Uani 1 1 d . . . . .
C10 C 0.10723(12) 0.5071(3) 0.38902(7) 0.0468(5) Uani 1 1 d . . . . .
H10 H 0.113266 0.405422 0.364753 0.056 Uiso 1 1 calc R U . . .
C11 C 0.02392(13) 0.5235(3) 0.41037(9) 0.0577(6) Uani 1 1 d . . . . .
H11 H -0.026747 0.432701 0.401080 0.069 Uiso 1 1 calc R U . . .
C12 C 0.01452(14) 0.6719(4) 0.44516(9) 0.0640(6) Uani 1 1 d . . . . .
H12 H -0.042877 0.683577 0.459637 0.077 Uiso 1 1 calc R U . . .
C13 C 0.08794(15) 0.8031(3) 0.45898(8) 0.0605(6) Uani 1 1 d . . . . .
H13 H 0.080800 0.905782 0.482637 0.073 Uiso 1 1 calc R U . . .
C14 C 0.17231(13) 0.7859(3) 0.43850(7) 0.0477(5) Uani 1 1 d . . . . .
H14 H 0.223531 0.875094 0.448831 0.057 Uiso 1 1 calc R U . . .
C15 C 0.18787(11) 0.5661(2) 0.27750(7) 0.0362(4) Uani 1 1 d . . . . .
C16 C 0.18304(12) 0.4318(3) 0.23562(7) 0.0422(4) Uani 1 1 d . . . . .
H16 H 0.232977 0.339598 0.238767 0.051 Uiso 1 1 calc R U . . .
C17 C 0.10548(13) 0.4321(3) 0.18920(8) 0.0494(5) Uani 1 1 d . . . . .
H17 H 0.101770 0.338395 0.161079 0.059 Uiso 1 1 calc R U . . .
C18 C 0.03408(13) 0.5674(3) 0.18376(8) 0.0517(5) Uani 1 1 d . . . . .
H18 H -0.018219 0.568522 0.151562 0.062 Uiso 1 1 calc R U . . .
C19 C 0.03830(13) 0.7016(3) 0.22507(8) 0.0527(5) Uani 1 1 d . . . . .
H19 H -0.011138 0.795094 0.221192 0.063 Uiso 1 1 calc R U . . .
C20 C 0.11433(12) 0.7006(3) 0.27217(7) 0.0451(4) Uani 1 1 d . . . . .
H20 H 0.116228 0.791768 0.300828 0.054 Uiso 1 1 calc R U . . .
C21 C 0.66858(19) 0.1418(3) 0.42010(10) 0.0710(6) Uani 1 1 d . . . . .
H21 H 0.728082 0.168773 0.446066 0.085 Uiso 1 1 calc R U . . .
C22 C 0.58241(19) 0.1612(3) 0.43608(8) 0.0637(6) Uani 1 1 d . . . . .
H22 H 0.582238 0.200399 0.473279 0.076 Uiso 1 1 calc R U . . .
C23 C 0.49251(16) 0.1238(3) 0.39804(8) 0.0532(5) Uani 1 1 d . . . . .
C24 C 0.4020(2) 0.1480(3) 0.41224(12) 0.0759(7) Uani 1 1 d . . . . .
H24 H 0.399450 0.188183 0.449019 0.091 Uiso 1 1 calc R U . . .
C25 C 0.3176(2) 0.1147(4) 0.37391(17) 0.0938(10) Uani 1 1 d . . . . .
H25 H 0.256447 0.134305 0.383788 0.113 Uiso 1 1 calc R U . . .
C26 C 0.3204(2) 0.0507(4) 0.31918(15) 0.0908(9) Uani 1 1 d . . . . .
H26 H 0.261094 0.025459 0.292824 0.109 Uiso 1 1 calc R U . . .
C27 C 0.4072(2) 0.0253(3) 0.30434(10) 0.0731(7) Uani 1 1 d . . . . .
H27 H 0.408316 -0.017779 0.267644 0.088 Uiso 1 1 calc R U . . .
C28 C 0.49502(16) 0.0621(3) 0.34255(8) 0.0531(5) Uani 1 1 d . . . . .
C29 C 0.58728(19) 0.0432(3) 0.32855(9) 0.0651(6) Uani 1 1 d . . . . .
H29 H 0.590549 0.001694 0.291997 0.078 Uiso 1 1 calc R U . . .
C30 C 0.6708(2) 0.0830(3) 0.36616(11) 0.0740(7) Uani 1 1 d . . . . .
H30 H 0.731864 0.070643 0.355576 0.089 Uiso 1 1 calc R U . . .
N1 N 0.35535(9) 0.64971(19) 0.42022(5) 0.0369(3) Uani 1 1 d . . . . .
N2 N 0.35908(9) 0.54101(19) 0.30935(5) 0.0354(3) Uani 1 1 d . . . . .
N3 N 0.52414(9) 0.6664(2) 0.44190(6) 0.0395(3) Uani 1 1 d . . . . .
N4 N 0.52761(9) 0.5386(2) 0.33194(6) 0.0384(3) Uani 1 1 d . . . . .
N5 N 0.76998(12) 0.7230(3) 0.49310(8) 0.0689(5) Uani 1 1 d . . . . .
N6 N 0.77369(12) 0.5338(3) 0.34089(8) 0.0688(5) Uani 1 1 d . . . . .

loop_
_atom_site_aniso_label
_atom_site_aniso_U_11
_atom_site_aniso_U_22
_atom_site_aniso_U_33
_atom_site_aniso_U_23
_atom_site_aniso_U_13
_atom_site_aniso_U_12
C1 0.0334(8) 0.0340(9) 0.0350(8) -0.0002(7) 0.0060(7) 0.0008(7)
C2 0.0332(8) 0.0323(9) 0.0351(8) -0.0003(7) 0.0063(7) -0.0006(7)
C3 0.0318(8) 0.0325(9) 0.0356(8) 0.0011(7) 0.0055(7) 0.0005(7)
C4 0.0321(8) 0.0309(8) 0.0362(8) 0.0031(7) 0.0067(7) 0.0004(6)
C5 0.0331(9) 0.0409(10) 0.0441(9) 0.0043(8) 0.0035(7) 0.0000(7)
C6 0.0326(8) 0.0403(9) 0.0442(9) 0.0076(8) 0.0088(7) -0.0003(7)
C7 0.0358(10) 0.0589(12) 0.0489(10) 0.0037(9) 0.0032(9) 0.0004(8)
C8 0.0346(9) 0.0574(12) 0.0517(11) 0.0079(9) 0.0091(8) -0.0003(8)
C9 0.0335(8) 0.0497(10) 0.0315(8) 0.0037(7) 0.0057(7) 0.0036(7)
C10 0.0358(9) 0.0605(12) 0.0430(10) 0.0026(9) 0.0063(8) -0.0012(8)
C11 0.0354(9) 0.0823(15) 0.0551(12) 0.0131(11) 0.0093(9) -0.0035(10)
C12 0.0401(11) 0.1044(19) 0.0523(12) 0.0166(12) 0.0202(9) 0.0141(12)
C13 0.0526(11) 0.0849(16) 0.0482(11) -0.0037(11) 0.0202(9) 0.0153(11)
C14 0.0438(10) 0.0592(12) 0.0410(10) -0.0038(9) 0.0113(8) 0.0053(9)
C15 0.0316(8) 0.0424(10) 0.0339(8) 0.0015(7) 0.0059(7) -0.0016(7)
C16 0.0388(9) 0.0462(10) 0.0402(9) -0.0022(8) 0.0055(7) -0.0006(8)
C17 0.0482(10) 0.0573(12) 0.0400(10) -0.0094(9) 0.0040(8) -0.0050(9)
C18 0.0401(10) 0.0708(14) 0.0389(10) 0.0013(9) -0.0029(8) -0.0025(9)
C19 0.0429(10) 0.0642(13) 0.0464(10) 0.0031(10) -0.0006(8) 0.0134(9)
C20 0.0437(10) 0.0502(11) 0.0390(9) -0.0018(8) 0.0036(8) 0.0077(8)
C21 0.0822(16) 0.0598(14) 0.0662(15) 0.0072(11) 0.0057(13) 0.0026(12)
C22 0.1100(19) 0.0429(11) 0.0375(10) -0.0010(9) 0.0144(12) 0.0005(12)
C23 0.0845(14) 0.0326(10) 0.0475(11) 0.0051(8) 0.0256(11) 0.0056(9)
C24 0.100(2) 0.0507(13) 0.0912(18) 0.0190(12) 0.0510(17) 0.0116(13)
C25 0.0827(19) 0.0590(16) 0.152(3) 0.0466(19) 0.051(2) 0.0117(14)
C26 0.088(2) 0.0543(15) 0.116(3) 0.0345(16) -0.0092(18) -0.0126(14)
C27 0.0991(19) 0.0488(13) 0.0629(14) 0.0107(11) -0.0009(14) -0.0050(13)
C28 0.0837(14) 0.0352(10) 0.0399(10) 0.0037(8) 0.0124(10) 0.0039(10)
C29 0.1029(18) 0.0515(13) 0.0475(12) 0.0014(10) 0.0307(13) 0.0135(12)
C30 0.0848(17) 0.0645(15) 0.0785(17) 0.0087(13) 0.0305(14) 0.0142(13)
N1 0.0332(7) 0.0405(8) 0.0361(7) -0.0026(6) 0.0060(6) 0.0010(6)
N2 0.0336(7) 0.0371(8) 0.0345(7) -0.0006(6) 0.0055(6) -0.0005(6)
N3 0.0343(7) 0.0429(8) 0.0389(8) 0.0004(6) 0.0028(6) 0.0000(6)
N4 0.0340(7) 0.0421(8) 0.0399(8) 0.0027(6) 0.0096(6) 0.0014(6)
N5 0.0433(10) 0.0907(14) 0.0650(11) 0.0038(10) -0.0051(9) -0.0051(9)
N6 0.0423(9) 0.0861(14) 0.0819(13) 0.0079(11) 0.0218(9) 0.0001(9)

loop_
_atom_type_symbol
_atom_type_description
_atom_type_scat_dispersion_real
_atom_type_scat_dispersion_imag
_atom_type_scat_source
C C 0.0033 0.0016 'International Tables Vol C Tables 4.2.6.8 and 6.1.1.4'
H H 0.0000 0.0000 'International Tables Vol C Tables 4.2.6.8 and 6.1.1.4'
N N 0.0061 0.0033 'International Tables Vol C Tables 4.2.6.8 and 6.1.1.4'

loop_
_geom_angle_atom_site_label_1
_geom_angle_atom_site_label_2
_geom_angle_atom_site_label_3
_geom_angle
_geom_angle_site_symmetry_1
_geom_angle_site_symmetry_3
_geom_angle_publ_flag
N1 C1 C2 121.36(14) . . ?
N1 C1 C9 115.48(14) . . ?
C2 C1 C9 123.17(13) . . ?
N2 C2 C1 120.98(14) . . ?
N2 C2 C15 114.70(14) . . ?
C1 C2 C15 124.27(13) . . ?
N3 C3 N1 116.69(14) . . ?
N3 C3 C4 121.94(14) . . ?
N1 C3 C4 121.37(14) . . ?
N2 C4 N4 116.54(14) . . ?
N2 C4 C3 121.45(14) . . ?
N4 C4 C3 121.95(14) . . ?
N3 C5 C6 122.58(15) . . ?
N3 C5 C7 117.73(16) . . ?
C6 C5 C7 119.68(15) . . ?
N4 C6 C5 122.78(15) . . ?
N4 C6 C8 117.18(15) . . ?
C5 C6 C8 120.03(15) . . ?
N5 C7 C5 178.0(2) . . ?
N6 C8 C6 179.1(2) . . ?
C10 C9 C14 119.19(16) . . ?
C10 C9 C1 121.69(16) . . ?
C14 C9 C1 119.07(15) . . ?
C11 C10 C9 120.43(19) . . ?
C12 C11 C10 119.92(19) . . ?
C13 C12 C11 120.22(18) . . ?
C12 C13 C14 120.2(2) . . ?
C13 C14 C9 120.01(19) . . ?
C16 C15 C20 119.19(15) . . ?
C16 C15 C2 119.12(15) . . ?
C20 C15 C2 121.45(15) . . ?
C17 C16 C15 120.19(16) . . ?
C18 C17 C16 120.26(17) . . ?
C17 C18 C19 120.00(16) . . ?
C18 C19 C20 120.30(17) . . ?
C19 C20 C15 120.04(17) . . ?
C22 C21 C30 120.7(2) . . ?
C21 C22 C23 120.85(19) . . ?
C24 C23 C22 122.6(2) . . ?
C24 C23 C28 119.0(2) . . ?
C22 C23 C28 118.38(19) . . ?
C25 C24 C23 120.6(3) . . ?
C24 C25 C26 120.3(3) . . ?
C27 C26 C25 120.3(3) . . ?
C26 C27 C28 120.6(3) . . ?
C27 C28 C29 122.7(2) . . ?
C27 C28 C23 119.3(2) . . ?
C29 C28 C23 118.08(19) . . ?
C30 C29 C28 121.2(2) . . ?
C29 C30 C21 120.8(2) . . ?
C1 N1 C3 117.00(13) . . ?
C2 N2 C4 117.44(13) . . ?
C5 N3 C3 115.40(14) . . ?
C6 N4 C4 115.32(14) . . ?

loop_
_geom_bond_atom_site_label_1
_geom_bond_atom_site_label_2
_geom_bond_distance
_geom_bond_site_symmetry_2
_geom_bond_publ_flag
C1 N1 1.318(2) . ?
C1 C2 1.460(2) . ?
C1 C9 1.488(2) . ?
C2 N2 1.313(2) . ?
C2 C15 1.489(2) . ?
C3 N3 1.356(2) . ?
C3 N1 1.359(2) . ?
C3 C4 1.409(2) . ?
C4 N2 1.355(2) . ?
C4 N4 1.355(2) . ?
C5 N3 1.318(2) . ?
C5 C6 1.421(2) . ?
C5 C7 1.448(2) . ?
C6 N4 1.317(2) . ?
C6 C8 1.448(2) . ?
C7 N5 1.144(2) . ?
C8 N6 1.143(2) . ?
C9 C10 1.387(2) . ?
C9 C14 1.391(2) . ?
C10 C11 1.383(3) . ?
C11 C12 1.379(3) . ?
C12 C13 1.375(3) . ?
C13 C14 1.386(3) . ?
C15 C16 1.390(2) . ?
C15 C20 1.391(2) . ?
C16 C17 1.388(2) . ?
C17 C18 1.373(3) . ?
C18 C19 1.380(3) . ?
C19 C20 1.386(2) . ?
C21 C22 1.355(3) . ?
C21 C30 1.388(3) . ?
C22 C23 1.417(3) . ?
C23 C24 1.396(3) . ?
C23 C28 1.431(3) . ?
C24 C25 1.359(4) . ?
C25 C26 1.420(4) . ?
C26 C27 1.354(4) . ?
C27 C28 1.397(3) . ?
C28 C29 1.414(3) . ?
C29 C30 1.350(3) . ?

loop_
_geom_torsion_atom_site_label_1
_geom_torsion_atom_site_label_2
_geom_torsion_atom_site_label_3
_geom_torsion_atom_site_label_4
_geom_torsion
_geom_torsion_site_symmetry_1
_geom_torsion_site_symmetry_2
_geom_torsion_site_symmetry_3
_geom_torsion_site_symmetry_4
_geom_torsion_publ_flag
N1 C1 C2 N2 6.8(2) . . . . ?
C9 C1 C2 N2 -173.32(15) . . . . ?
N1 C1 C2 C15 -170.42(15) . . . . ?
C9 C1 C2 C15 9.4(2) . . . . ?
N3 C3 C4 N2 -175.51(15) . . . . ?
N1 C3 C4 N2 5.1(2) . . . . ?
N3 C3 C4 N4 1.7(2) . . . . ?
N1 C3 C4 N4 -177.72(14) . . . . ?
N3 C5 C6 N4 0.5(3) . . . . ?
C7 C5 C6 N4 -178.22(16) . . . . ?
N3 C5 C6 C8 -179.88(16) . . . . ?
C7 C5 C6 C8 1.4(3) . . . . ?
N1 C1 C9 C10 -134.98(17) . . . . ?
C2 C1 C9 C10 45.2(2) . . . . ?
N1 C1 C9 C14 42.5(2) . . . . ?
C2 C1 C9 C14 -137.38(17) . . . . ?
C14 C9 C10 C11 0.1(3) . . . . ?
C1 C9 C10 C11 177.61(16) . . . . ?
C9 C10 C11 C12 0.6(3) . . . . ?
C10 C11 C12 C13 -0.4(3) . . . . ?
C11 C12 C13 C14 -0.7(3) . . . . ?
C12 C13 C14 C9 1.5(3) . . . . ?
C10 C9 C14 C13 -1.2(3) . . . . ?
C1 C9 C14 C13 -178.72(16) . . . . ?
N2 C2 C15 C16 38.2(2) . . . . ?
C1 C2 C15 C16 -144.45(17) . . . . ?
N2 C2 C15 C20 -136.17(17) . . . . ?
C1 C2 C15 C20 41.2(2) . . . . ?
C20 C15 C16 C17 -0.2(3) . . . . ?
C2 C15 C16 C17 -174.67(16) . . . . ?
C15 C16 C17 C18 1.4(3) . . . . ?
C16 C17 C18 C19 -1.2(3) . . . . ?
C17 C18 C19 C20 -0.1(3) . . . . ?
C18 C19 C20 C15 1.2(3) . . . . ?
C16 C15 C20 C19 -1.1(3) . . . . ?
C2 C15 C20 C19 173.25(16) . . . . ?
C30 C21 C22 C23 -0.6(3) . . . . ?
C21 C22 C23 C24 -177.8(2) . . . . ?
C21 C22 C23 C28 1.0(3) . . . . ?
C22 C23 C24 C25 178.4(2) . . . . ?
C28 C23 C24 C25 -0.4(3) . . . . ?
C23 C24 C25 C26 1.4(4) . . . . ?
C24 C25 C26 C27 -1.1(4) . . . . ?
C25 C26 C27 C28 -0.1(3) . . . . ?
C26 C27 C28 C29 -178.1(2) . . . . ?
C26 C27 C28 C23 1.1(3) . . . . ?
C24 C23 C28 C27 -0.9(3) . . . . ?
C22 C23 C28 C27 -179.69(18) . . . . ?
C24 C23 C28 C29 178.35(18) . . . . ?
C22 C23 C28 C29 -0.5(3) . . . . ?
C27 C28 C29 C30 178.8(2) . . . . ?
C23 C28 C29 C30 -0.4(3) . . . . ?
C28 C29 C30 C21 0.8(3) . . . . ?
C22 C21 C30 C29 -0.3(4) . . . . ?
C2 C1 N1 C3 -2.4(2) . . . . ?
C9 C1 N1 C3 177.77(14) . . . . ?
N3 C3 N1 C1 177.31(14) . . . . ?
C4 C3 N1 C1 -3.2(2) . . . . ?
C1 C2 N2 C4 -4.9(2) . . . . ?
C15 C2 N2 C4 172.54(14) . . . . ?
N4 C4 N2 C2 -178.01(14) . . . . ?
C3 C4 N2 C2 -0.7(2) . . . . ?
C6 C5 N3 C3 -0.6(2) . . . . ?
C7 C5 N3 C3 178.18(15) . . . . ?
N1 C3 N3 C5 178.97(14) . . . . ?
C4 C3 N3 C5 -0.5(2) . . . . ?
C5 C6 N4 C4 0.6(2) . . . . ?
C8 C6 N4 C4 -178.96(15) . . . . ?
N2 C4 N4 C6 175.65(14) . . . . ?
C3 C4 N4 C6 -1.7(2) . . . . ?
